data_7152932
loop_
_publ_author_name
'Akhigbe, Joshua'
'Haskoor, John'
'Krause, Jeanette A.'
'Zeller, Matthias'
'Br\"uckner, Christian'

_publ_section_title
;
 Formation, structure, and reactivity of meso-tetraaryl-chlorolactones,
 -porpholactams, and -chlorolactams, porphyrin and chlorin analogues
 incorporating oxazolone or imidazolone moieties.
;
_journal_issue 22
_journal_name_full 'Organic &amp; biomolecular chemistry'
_journal_page_first 3616
_journal_page_last 3628
_journal_paper_doi 10.1039/c3ob40138c
_journal_volume 11
_journal_year 2013
_chemical_formula_moiety 'C47 H28 F12 N6 O, 2(C2 H6 O)'
_chemical_formula_sum 'C51 H40 F12 N6 O3'
_chemical_formula_weight 1012.89
_chemical_name_systematic
;
?
;
_space_group_IT_number 2
_symmetry_cell_setting triclinic
_symmetry_space_group_name_Hall '-P 1'
_symmetry_space_group_name_H-M 'P -1'
_atom_sites_solution_hydrogens geom
_atom_sites_solution_primary direct
_atom_sites_solution_secondary difmap
_audit_creation_method SHELXL-97
_cell_angle_alpha 81.7260(10)
_cell_angle_beta 76.306(2)
_cell_angle_gamma 84.1850(10)
_cell_formula_units_Z 2
_cell_length_a 12.6859(12)
_cell_length_b 12.9511(12)
_cell_length_c 14.5378(13)
_cell_measurement_reflns_used 4965
_cell_measurement_temperature 100(2)
_cell_measurement_theta_max 27.9510
_cell_measurement_theta_min 2.2152
_cell_volume 2290.8(4)
_computing_cell_refinement 'Apex2 v2009.7-0'
_computing_data_collection 'Apex2 v2009.7-0 (Bruker, 2009)'
_computing_data_reduction 'Apex2 v2009.7-0'
_computing_molecular_graphics 'SHELXTL 6.14'
_computing_publication_material 'SHELXTL 6.14'
_computing_structure_refinement 'SHELXTL 6.14'
_computing_structure_solution 'SHELXTL 6.14 (Bruker, 2000-2003; Sheldrick, 2008)'
_diffrn_ambient_temperature 100(2)
_diffrn_measured_fraction_theta_full 0.990
_diffrn_measured_fraction_theta_max 0.990
_diffrn_measurement_device_type 'Bruker AXS SMART APEX CCD diffractometer'
_diffrn_measurement_method '\w scans'
_diffrn_radiation_monochromator graphite
_diffrn_radiation_source 'fine-focus sealed tube'
_diffrn_radiation_type MoK\a
_diffrn_radiation_wavelength 0.71073
_diffrn_reflns_av_R_equivalents 0.0261
_diffrn_reflns_av_sigmaI/netI 0.0420
_diffrn_reflns_limit_h_max 15
_diffrn_reflns_limit_h_min -15
_diffrn_reflns_limit_k_max 16
_diffrn_reflns_limit_k_min -16
_diffrn_reflns_limit_l_max 17
_diffrn_reflns_limit_l_min -18
_diffrn_reflns_number 19920
_diffrn_reflns_theta_full 26.37
_diffrn_reflns_theta_max 26.37
_diffrn_reflns_theta_min 1.94
_diffrn_standards_number 0
_exptl_absorpt_coefficient_mu 0.126
_exptl_absorpt_correction_T_max 0.7461
_exptl_absorpt_correction_T_min 0.6429
_exptl_absorpt_correction_type multi-scan
_exptl_absorpt_process_details 'Apex2 v2009.7-0 (Bruker, 2009)'
_exptl_crystal_colour red
_exptl_crystal_density_diffrn 1.468
_exptl_crystal_density_method 'not measured'
_exptl_crystal_description plate
_exptl_crystal_F_000 1040
_exptl_crystal_size_max 0.35
_exptl_crystal_size_mid 0.25
_exptl_crystal_size_min 0.11
_refine_diff_density_max 0.678
_refine_diff_density_min -0.470
_refine_diff_density_rms 0.061
_refine_ls_extinction_method none
_refine_ls_goodness_of_fit_ref 1.051
_refine_ls_hydrogen_treatment mixed
_refine_ls_matrix_type full
_refine_ls_number_parameters 703
_refine_ls_number_reflns 9252
_refine_ls_number_restraints 125
_refine_ls_restrained_S_all 1.055
_refine_ls_R_factor_all 0.0979
_refine_ls_R_factor_gt 0.0674
_refine_ls_shift/su_max 0.000
_refine_ls_shift/su_mean 0.000
_refine_ls_structure_factor_coef Fsqd
_refine_ls_weighting_details 'calc w=1/[\s^2^(Fo^2^)+(0.0977P)^2^+2.0358P] where P=(Fo^2^+2Fc^2^)/3'
_refine_ls_weighting_scheme calc
_refine_ls_wR_factor_gt 0.1846
_refine_ls_wR_factor_ref 0.2038
_reflns_number_gt 6298
_reflns_number_total 9252
_reflns_threshold_expression I>2\s(I)
_cod_data_source_file c3ob40138c.txt
_cod_data_source_block 10mz508_0m
_cod_depositor_comments
;
The following automatic conversions were performed:

'_symmetry_cell_setting' value 'Triclinic' changed to 'triclinic'
according to /home/saulius/struct/CIF-dictionaries/cif_core.dic
dictionary named 'cif_core.dic' version 2.4.2 from 2011-04-26.

Automatic conversion script
Id: cif_fix_values 1891 2012-01-12 08:04:46Z andrius 
;
_cod_original_sg_symbol_H-M P-1
_cod_database_code 7152932

loop_
_symmetry_equiv_pos_as_xyz
'x, y, z'
'-x, -y, -z'

loop_
_atom_site_label
_atom_site_type_symbol
_atom_site_fract_x
_atom_site_fract_y
_atom_site_fract_z
_atom_site_U_iso_or_equiv
_atom_site_adp_type
_atom_site_occupancy
_atom_site_symmetry_multiplicity
_atom_site_calc_flag
_atom_site_refinement_flags
_atom_site_disorder_assembly
_atom_site_disorder_group
C1 C -0.0046(2) 0.5546(2) 0.6647(2) 0.0315(6) Uani 1 1 d D . .
C2 C 0.0099(11) 0.4527(10) 0.7191(8) 0.0334(6) Uani 0.725(5) 1 d PD A 1
N5 N 0.1018(9) 0.4063(6) 0.6669(7) 0.0361(6) Uani 0.725(5) 1 d PD A 1
N6 N 0.1277(6) 0.3020(8) 0.6883(9) 0.0377(14) Uani 0.725(5) 1 d PD A 1
H6A H 0.070(2) 0.261(3) 0.704(3) 0.045 Uiso 0.725(5) 1 d PD A 1
H6B H 0.159(3) 0.277(3) 0.739(2) 0.045 Uiso 0.725(5) 1 d PD A 1
O1 O -0.0565(11) 0.4099(9) 0.7911(9) 0.0503(18) Uani 0.725(5) 1 d PD A 1
C2B C 0.103(3) 0.4031(18) 0.668(2) 0.0361(6) Uani 0.275(5) 1 d PD A 2
N5B N 0.012(2) 0.454(2) 0.7171(16) 0.0334(6) Uani 0.275(5) 1 d PD A 2
N6B N -0.045(4) 0.395(4) 0.797(3) 0.0503(18) Uani 0.275(5) 1 d PD A 2
H6C H -0.051(10) 0.327(5) 0.786(7) 0.060 Uiso 0.275(5) 1 d PD A 2
H6D H -0.008(9) 0.378(7) 0.844(6) 0.060 Uiso 0.275(5) 1 d PD A 2
O1B O 0.1520(17) 0.3121(18) 0.676(2) 0.0377(14) Uani 0.275(5) 1 d PD A 2
C3 C 0.1413(2) 0.4765(2) 0.58305(19) 0.0302(6) Uani 1 1 d D . .
C4 C 0.2380(2) 0.4565(2) 0.51628(19) 0.0299(6) Uani 1 1 d . A .
C5 C 0.2715(2) 0.5191(2) 0.42968(19) 0.0307(6) Uani 1 1 d . . .
C6 C 0.3710(2) 0.5052(2) 0.3601(2) 0.0356(7) Uani 1 1 d . A .
H6 H 0.4273 0.4520 0.3652 0.043 Uiso 1 1 calc R . .
C7 C 0.3707(2) 0.5820(2) 0.2850(2) 0.0346(6) Uani 1 1 d . . .
H7 H 0.4261 0.5903 0.2282 0.042 Uiso 1 1 calc R A .
C8 C 0.2731(2) 0.6472(2) 0.30660(19) 0.0307(6) Uani 1 1 d . A .
C9 C 0.2447(2) 0.7379(2) 0.24945(19) 0.0306(6) Uani 1 1 d . . .
C10 C 0.1538(2) 0.8076(2) 0.27346(19) 0.0319(6) Uani 1 1 d . A .
C11 C 0.1335(3) 0.9040(2) 0.2061(2) 0.0423(7) Uani 1 1 d . . .
H11A H 0.1919 0.9525 0.1958 0.051 Uiso 1 1 calc R A .
H11B H 0.1284 0.8852 0.1437 0.051 Uiso 1 1 calc R . .
C12 C 0.0264(3) 0.9515(2) 0.2576(2) 0.0388(7) Uani 1 1 d . A .
H12A H -0.0308 0.9502 0.2220 0.047 Uiso 1 1 calc R . .
H12B H 0.0328 1.0247 0.2670 0.047 Uiso 1 1 calc R . .
C13 C 0.0019(2) 0.8823(2) 0.35218(19) 0.0309(6) Uani 1 1 d D . .
C14 C -0.0861(2) 0.9064(2) 0.4257(2) 0.0303(6) Uani 1 1 d D A .
C15 C -0.1130(2) 0.8503(2) 0.5173(2) 0.0296(6) Uani 1 1 d D . .
C16 C -0.1895(2) 0.8834(2) 0.5983(2) 0.0335(6) Uani 1 1 d . A .
H16 H -0.2345 0.9467 0.5994 0.040 Uiso 1 1 calc R . .
C17 C -0.1870(2) 0.8084(2) 0.6740(2) 0.0354(6) Uani 1 1 d . . .
H17 H -0.2291 0.8112 0.7372 0.043 Uiso 1 1 calc R A .
C18 C -0.1104(2) 0.7250(2) 0.64251(19) 0.0318(6) Uani 1 1 d . A .
C19 C -0.0857(2) 0.6311(2) 0.6973(2) 0.0328(6) Uani 1 1 d . A .
C20 C 0.3153(2) 0.3666(2) 0.53906(19) 0.0313(6) Uani 1 1 d . . .
C21 C 0.3663(2) 0.3665(2) 0.6140(2) 0.0348(6) Uani 1 1 d . A .
H21 H 0.3507 0.4232 0.6510 0.042 Uiso 1 1 calc R . .
C22 C 0.4388(3) 0.2854(2) 0.6350(2) 0.0363(7) Uani 1 1 d . . .
H22 H 0.4725 0.2859 0.6867 0.044 Uiso 1 1 calc R A .
C23 C 0.4627(2) 0.2024(2) 0.5805(2) 0.0335(6) Uani 1 1 d . A .
C24 C 0.4124(2) 0.2018(2) 0.5054(2) 0.0360(7) Uani 1 1 d . . .
H24 H 0.4280 0.1452 0.4683 0.043 Uiso 1 1 calc R A .
C25 C 0.3395(2) 0.2838(2) 0.4851(2) 0.0326(6) Uani 1 1 d . A .
H25 H 0.3055 0.2834 0.4336 0.039 Uiso 1 1 calc R . .
C26 C 0.5387(3) 0.1142(2) 0.6058(2) 0.0410(7) Uani 1 1 d . . .
C27 C 0.3210(2) 0.7612(2) 0.15484(19) 0.0332(6) Uani 1 1 d . A .
C28 C 0.3193(3) 0.7056(2) 0.0802(2) 0.0395(7) Uani 1 1 d . . .
H28 H 0.2707 0.6519 0.0898 0.047 Uiso 1 1 calc R A .
C29 C 0.3889(3) 0.7289(3) -0.0088(2) 0.0453(8) Uani 1 1 d . A .
H29 H 0.3870 0.6918 -0.0602 0.054 Uiso 1 1 calc R . .
C30 C 0.4605(3) 0.8057(3) -0.0222(2) 0.0430(8) Uani 1 1 d . . .
C31 C 0.4649(3) 0.8597(3) 0.0520(2) 0.0449(8) Uani 1 1 d . A .
H31 H 0.5155 0.9116 0.0427 0.054 Uiso 1 1 calc R . .
C32 C 0.3947(3) 0.8374(2) 0.1403(2) 0.0398(7) Uani 1 1 d . . .
H32 H 0.3972 0.8748 0.1914 0.048 Uiso 1 1 calc R A .
C33 C 0.5318(4) 0.8375(3) -0.1183(3) 0.0621(11) Uani 1 1 d . A .
C41 C -0.1468(3) 0.6150(2) 0.7995(2) 0.0375(7) Uani 1 1 d . . .
C42 C -0.2564(3) 0.5996(2) 0.8242(2) 0.0449(8) Uani 1 1 d . A .
H42 H -0.2954 0.5996 0.7758 0.054 Uiso 1 1 calc R . .
C43 C -0.3103(3) 0.5840(3) 0.9204(3) 0.0556(10) Uani 1 1 d . . .
H43 H -0.3857 0.5729 0.9373 0.067 Uiso 1 1 calc R A .
C44 C -0.2544(4) 0.5848(3) 0.9909(2) 0.0557(10) Uani 1 1 d . A .
C45 C -0.1447(4) 0.5990(3) 0.9670(3) 0.0642(11) Uani 1 1 d . . .
H45 H -0.1060 0.5985 1.0155 0.077 Uiso 1 1 calc R A .
C46 C -0.0911(3) 0.6139(3) 0.8720(2) 0.0545(9) Uani 1 1 d . A .
H46 H -0.0154 0.6236 0.8557 0.065 Uiso 1 1 calc R . .
C47 C -0.3158(4) 0.5701(3) 1.0932(3) 0.0727(13) Uani 1 1 d . . .
F1 F 0.49443(18) 0.05390(17) 0.68553(17) 0.0715(7) Uani 1 1 d . A .
F2 F 0.62898(15) 0.14538(15) 0.62267(14) 0.0504(5) Uani 1 1 d . A .
F3 F 0.57426(19) 0.05128(16) 0.53786(16) 0.0648(6) Uani 1 1 d . A .
F4 F 0.6331(2) 0.8516(2) -0.11395(18) 0.0926(9) Uani 1 1 d . . .
F5 F 0.54091(19) 0.7678(2) -0.17909(14) 0.0705(7) Uani 1 1 d . . .
F6 F 0.4948(3) 0.9270(3) -0.1592(2) 0.1465(18) Uani 1 1 d . . .
C34 C -0.1549(4) 1.0063(3) 0.4071(3) 0.0307(6) Uani 0.817(4) 1 d PGD A 1
C35 C -0.2285(5) 1.0097(3) 0.3493(4) 0.0370(10) Uani 0.817(4) 1 d PG A 1
H35 H -0.2408 0.9477 0.3267 0.044 Uiso 0.817(4) 1 calc PR A 1
C36 C -0.2840(4) 1.1039(4) 0.3245(4) 0.0459(12) Uani 0.817(4) 1 d PG A 1
H36 H -0.3343 1.1062 0.2849 0.055 Uiso 0.817(4) 1 calc PR A 1
C37 C -0.2659(4) 1.1946(3) 0.3575(3) 0.0430(8) Uani 0.817(4) 1 d PGD A 1
C38 C -0.1924(3) 1.1912(3) 0.4153(3) 0.0357(10) Uani 0.817(4) 1 d PG A 1
H38 H -0.1800 1.2532 0.4379 0.043 Uiso 0.817(4) 1 calc PR A 1
C39 C -0.1369(3) 1.0970(4) 0.4402(2) 0.0328(9) Uani 0.817(4) 1 d PG A 1
H39 H -0.0866 1.0947 0.4797 0.039 Uiso 0.817(4) 1 calc PR A 1
C40 C -0.3183(4) 1.2999(4) 0.3304(4) 0.0600(13) Uani 0.817(4) 1 d PD A 1
F7 F -0.2467(3) 1.3656(2) 0.2790(3) 0.0892(13) Uani 0.817(4) 1 d PD A 1
F8 F -0.3948(3) 1.2960(2) 0.2833(3) 0.0842(13) Uani 0.817(4) 1 d PD A 1
F9 F -0.3679(3) 1.3490(2) 0.4069(3) 0.0801(10) Uani 0.817(4) 1 d PD A 1
C34B C -0.152(2) 1.0041(15) 0.4045(14) 0.0307(6) Uani 0.183(4) 1 d PGD A 2
C35B C -0.242(2) 1.0045(12) 0.3660(19) 0.0370(10) Uani 0.183(4) 1 d PG A 2
H35B H -0.2668 0.9404 0.3577 0.044 Uiso 0.183(4) 1 calc PR A 2
C36B C -0.297(2) 1.0988(18) 0.340(2) 0.0459(12) Uani 0.183(4) 1 d PG A 2
H36B H -0.3584 1.0991 0.3137 0.055 Uiso 0.183(4) 1 calc PR A 2
C37B C -0.2604(18) 1.1927(12) 0.3522(15) 0.0430(8) Uani 0.183(4) 1 d PGD A 2
C38B C -0.1699(17) 1.1922(15) 0.3906(14) 0.0357(10) Uani 0.183(4) 1 d PG A 2
H38B H -0.1452 1.2563 0.3990 0.043 Uiso 0.183(4) 1 calc PR A 2
C39B C -0.1155(14) 1.098(2) 0.4167(14) 0.0328(9) Uani 0.183(4) 1 d PG A 2
H39B H -0.0536 1.0976 0.4430 0.039 Uiso 0.183(4) 1 calc PR A 2
C40B C -0.3149(15) 1.2870(14) 0.3066(13) 0.0600(13) Uani 0.183(4) 1 d PD A 2
F7B F -0.3109(16) 1.3693(10) 0.3497(14) 0.0842(13) Uani 0.183(4) 1 d PD A 2
F8B F -0.4192(13) 1.2757(15) 0.3132(15) 0.0892(13) Uani 0.183(4) 1 d PD A 2
F9B F -0.2719(12) 1.3121(9) 0.2143(10) 0.0801(10) Uani 0.183(4) 1 d PD A 2
F10 F -0.3815(2) 0.65322(18) 1.11777(14) 0.0725(7) Uani 1 1 d . A .
F11 F -0.3726(4) 0.4898(2) 1.11493(18) 0.1316(16) Uani 1 1 d . A .
F12 F -0.2468(3) 0.5567(2) 1.15411(17) 0.1047(11) Uani 1 1 d . A .
N1 N 0.07373(19) 0.56421(17) 0.58220(16) 0.0296(5) Uani 1 1 d . A .
N2 N 0.21521(19) 0.60611(17) 0.39406(16) 0.0301(5) Uani 1 1 d . A .
H2 H 0.1511 0.6318 0.4233 0.036 Uiso 1 1 calc R . .
N3 N 0.07650(18) 0.79926(17) 0.35581(16) 0.0297(5) Uani 1 1 d . A .
N4 N -0.06718(18) 0.75431(17) 0.54746(16) 0.0301(5) Uani 1 1 d . A .
H4 H -0.0171 0.7168 0.5109 0.036 Uiso 1 1 calc R . .
O2 O 0.1769(6) 0.1631(6) 0.8383(4) 0.117(2) Uani 0.725(5) 1 d PDU A 1
H2A H 0.1164 0.1626 0.8773 0.176 Uiso 0.725(5) 1 calc PRD A 1
C48 C 0.2588(6) 0.1230(9) 0.8860(7) 0.093(2) Uani 0.725(5) 1 d PDU A 1
H48A H 0.2651 0.1720 0.9305 0.112 Uiso 0.725(5) 1 calc PR A 1
H48B H 0.3291 0.1183 0.8388 0.112 Uiso 0.725(5) 1 calc PR A 1
C49 C 0.2385(6) 0.0216(6) 0.9386(5) 0.092(2) Uani 0.725(5) 1 d PDU A 1
H49A H 0.1628 0.0218 0.9748 0.137 Uiso 0.725(5) 1 calc PR A 1
H49B H 0.2872 0.0048 0.9827 0.137 Uiso 0.725(5) 1 calc PR A 1
H49C H 0.2517 -0.0309 0.8942 0.137 Uiso 0.725(5) 1 calc PR A 1
O2B O 0.1265(17) 0.1922(17) 0.8689(11) 0.117(2) Uani 0.275(5) 1 d PD A 2
H2B H 0.1251 0.2106 0.8113 0.176 Uiso 0.275(5) 1 calc PR A 2
C48B C 0.2227(19) 0.126(3) 0.8746(12) 0.093(2) Uani 0.275(5) 1 d PD A 2
H48C H 0.2878 0.1650 0.8434 0.112 Uiso 0.275(5) 1 calc PR A 2
H48D H 0.2245 0.0645 0.8412 0.112 Uiso 0.275(5) 1 calc PR A 2
C49B C 0.2230(8) 0.0929(16) 0.9745(3) 0.092(2) Uani 0.275(5) 1 d PD A 2
H49D H 0.1592 0.0534 1.0045 0.137 Uiso 0.275(5) 1 calc PR A 2
H49E H 0.2207 0.1545 1.0072 0.137 Uiso 0.275(5) 1 calc PR A 2
H49F H 0.2893 0.0485 0.9790 0.137 Uiso 0.275(5) 1 calc PR A 2
O3 O -0.0158(4) 0.2394(4) 0.9291(3) 0.0887(14) Uani 0.725(5) 1 d PRDU A 1
H3 H -0.0333 0.2893 0.8906 0.133 Uiso 0.725(5) 1 calc PR A 1
C50 C -0.0883(5) 0.2435(6) 1.0216(5) 0.080(2) Uani 0.725(5) 1 d PDU A 1
H50A H -0.1608 0.2217 1.0212 0.097 Uiso 0.725(5) 1 calc PR A 1
H50B H -0.0971 0.3155 1.0391 0.097 Uiso 0.725(5) 1 calc PR A 1
C51 C -0.0391(8) 0.1719(5) 1.0896(7) 0.097(3) Uani 0.725(5) 1 d PDU A 1
H51A H 0.0278 0.1996 1.0956 0.146 Uiso 0.725(5) 1 calc PR A 1
H51B H -0.0217 0.1032 1.0667 0.146 Uiso 0.725(5) 1 calc PR A 1
H51C H -0.0902 0.1649 1.1519 0.146 Uiso 0.725(5) 1 calc PR A 1
O3B O -0.0455(11) 0.2884(11) 0.9809(10) 0.0887(14) Uani 0.275(5) 1 d PD A 2
H3B H 0.0113 0.2507 0.9618 0.133 Uiso 0.275(5) 1 calc PRD A 2
C50B C -0.1136(15) 0.2324(15) 1.0723(13) 0.080(2) Uani 0.275(5) 1 d PD A 2
H50C H -0.1174 0.2694 1.1282 0.097 Uiso 0.275(5) 1 calc PR A 2
H50D H -0.1881 0.2239 1.0659 0.097 Uiso 0.275(5) 1 calc PR A 2
C51B C -0.049(2) 0.1312(13) 1.078(2) 0.097(3) Uani 0.275(5) 1 d PD A 2
H51D H 0.0285 0.1430 1.0577 0.146 Uiso 0.275(5) 1 calc PR A 2
H51E H -0.0683 0.0862 1.0369 0.146 Uiso 0.275(5) 1 calc PR A 2
H51F H -0.0649 0.0972 1.1443 0.146 Uiso 0.275(5) 1 calc PR A 2

loop_
_atom_site_aniso_label
_atom_site_aniso_U_11
_atom_site_aniso_U_22
_atom_site_aniso_U_33
_atom_site_aniso_U_23
_atom_site_aniso_U_13
_atom_site_aniso_U_12
C1 0.0368(15) 0.0265(14) 0.0302(14) -0.0003(11) -0.0066(12) -0.0040(11)
C2 0.0410(16) 0.0253(13) 0.0317(15) 0.0016(11) -0.0068(12) -0.0025(12)
N5 0.0458(15) 0.0268(14) 0.0345(14) -0.0010(11) -0.0082(12) -0.0032(12)
N6 0.033(4) 0.024(2) 0.045(4) 0.008(2) 0.006(3) -0.005(2)
O1 0.053(4) 0.035(4) 0.051(2) 0.006(2) 0.002(2) 0.006(3)
C2B 0.0458(15) 0.0268(14) 0.0345(14) -0.0010(11) -0.0082(12) -0.0032(12)
N5B 0.0410(16) 0.0253(13) 0.0317(15) 0.0016(11) -0.0068(12) -0.0025(12)
N6B 0.053(4) 0.035(4) 0.051(2) 0.006(2) 0.002(2) 0.006(3)
O1B 0.033(4) 0.024(2) 0.045(4) 0.008(2) 0.006(3) -0.005(2)
C3 0.0418(16) 0.0217(13) 0.0275(14) -0.0012(10) -0.0101(12) -0.0015(11)
C4 0.0402(15) 0.0192(12) 0.0312(14) -0.0032(11) -0.0109(12) 0.0008(11)
C5 0.0377(15) 0.0242(13) 0.0301(14) -0.0051(11) -0.0091(12) 0.0042(11)
C6 0.0367(15) 0.0312(15) 0.0364(16) -0.0029(12) -0.0071(12) 0.0051(12)
C7 0.0360(15) 0.0318(15) 0.0325(15) -0.0019(12) -0.0049(12) 0.0046(12)
C8 0.0357(15) 0.0262(14) 0.0293(14) -0.0029(11) -0.0067(12) -0.0007(11)
C9 0.0355(15) 0.0269(14) 0.0277(14) -0.0023(11) -0.0054(11) 0.0003(11)
C10 0.0367(15) 0.0270(14) 0.0308(15) -0.0014(11) -0.0070(12) -0.0009(12)
C11 0.0483(18) 0.0349(16) 0.0364(16) 0.0044(13) -0.0055(14) 0.0083(14)
C12 0.0440(17) 0.0329(15) 0.0331(16) 0.0031(12) -0.0042(13) 0.0060(13)
C13 0.0354(15) 0.0249(14) 0.0316(15) 0.0010(11) -0.0098(12) 0.0004(11)
C14 0.0329(14) 0.0244(13) 0.0342(15) -0.0036(11) -0.0099(12) 0.0011(11)
C15 0.0280(14) 0.0244(13) 0.0365(15) -0.0042(11) -0.0077(12) -0.0002(11)
C16 0.0319(15) 0.0310(15) 0.0358(15) -0.0074(12) -0.0040(12) 0.0024(12)
C17 0.0367(16) 0.0356(15) 0.0310(15) -0.0074(12) -0.0019(12) 0.0031(12)
C18 0.0330(15) 0.0312(14) 0.0298(15) -0.0029(11) -0.0051(12) -0.0020(12)
C19 0.0352(15) 0.0312(15) 0.0308(15) -0.0051(11) -0.0044(12) -0.0017(12)
C20 0.0369(15) 0.0266(14) 0.0297(14) -0.0020(11) -0.0086(12) 0.0018(12)
C21 0.0452(17) 0.0259(14) 0.0342(15) -0.0078(11) -0.0108(13) 0.0029(12)
C22 0.0463(17) 0.0334(15) 0.0323(15) -0.0036(12) -0.0163(13) 0.0004(13)
C23 0.0372(15) 0.0269(14) 0.0367(15) -0.0019(12) -0.0117(12) 0.0020(12)
C24 0.0469(17) 0.0249(14) 0.0383(16) -0.0081(12) -0.0142(13) 0.0042(12)
C25 0.0428(16) 0.0260(14) 0.0314(15) -0.0039(11) -0.0148(12) 0.0016(12)
C26 0.0493(19) 0.0332(16) 0.0428(18) -0.0039(13) -0.0188(15) 0.0052(14)
C27 0.0363(15) 0.0303(14) 0.0289(14) 0.0012(11) -0.0062(12) 0.0075(12)
C28 0.0441(17) 0.0342(16) 0.0367(16) -0.0046(13) -0.0048(13) 0.0033(13)
C29 0.055(2) 0.0433(18) 0.0333(16) -0.0080(14) -0.0053(14) 0.0109(16)
C30 0.0419(17) 0.0429(18) 0.0335(16) 0.0077(13) -0.0002(13) 0.0101(14)
C31 0.0465(18) 0.0444(18) 0.0380(17) 0.0067(14) -0.0043(14) -0.0057(15)
C32 0.0436(17) 0.0421(17) 0.0300(15) 0.0027(13) -0.0051(13) -0.0028(14)
C33 0.076(3) 0.059(2) 0.0367(19) 0.0024(17) 0.0048(18) 0.013(2)
C41 0.0518(18) 0.0267(14) 0.0298(15) -0.0033(11) -0.0028(13) 0.0021(13)
C42 0.052(2) 0.0387(17) 0.0370(17) 0.0003(13) -0.0003(14) -0.0007(15)
C43 0.062(2) 0.0412(19) 0.047(2) 0.0035(15) 0.0119(17) 0.0036(16)
C44 0.089(3) 0.0309(17) 0.0338(18) 0.0016(13) 0.0055(18) 0.0050(17)
C45 0.096(3) 0.062(2) 0.0340(19) -0.0083(17) -0.014(2) -0.004(2)
C46 0.068(2) 0.058(2) 0.0381(19) -0.0073(16) -0.0104(17) -0.0058(18)
C47 0.116(4) 0.047(2) 0.038(2) -0.0009(17) 0.007(2) 0.007(2)
F1 0.0631(14) 0.0543(13) 0.0834(16) 0.0321(12) -0.0187(12) 0.0072(11)
F2 0.0462(11) 0.0529(11) 0.0568(12) -0.0144(9) -0.0234(9) 0.0135(9)
F3 0.0821(15) 0.0458(11) 0.0807(15) -0.0314(11) -0.0479(12) 0.0329(11)
F4 0.0835(19) 0.118(2) 0.0650(16) -0.0325(15) 0.0328(14) -0.0443(17)
F5 0.0669(14) 0.1069(19) 0.0321(11) -0.0089(11) -0.0009(10) -0.0033(13)
F6 0.191(4) 0.107(2) 0.0652(17) 0.0505(17) 0.052(2) 0.069(2)
C34 0.0312(15) 0.0275(14) 0.0317(15) -0.0017(11) -0.0069(12) 0.0027(11)
C35 0.041(2) 0.0308(16) 0.042(3) -0.0053(15) -0.016(2) -0.0004(14)
C36 0.048(2) 0.0417(19) 0.053(3) 0.0005(18) -0.027(2) 0.0017(17)
C37 0.0414(18) 0.0287(15) 0.059(2) 0.0007(14) -0.0176(16) 0.0042(13)
C38 0.039(3) 0.0256(15) 0.041(3) -0.0048(17) -0.0049(19) 0.0004(16)
C39 0.032(2) 0.0322(16) 0.034(2) -0.006(2) -0.0080(18) 0.0032(17)
C40 0.064(3) 0.032(2) 0.091(4) 0.003(2) -0.042(3) 0.0013(19)
F7 0.083(2) 0.0469(17) 0.129(3) 0.0403(19) -0.037(2) -0.0052(16)
F8 0.102(3) 0.0383(19) 0.135(4) 0.0020(19) -0.088(3) 0.0144(16)
F9 0.090(2) 0.0358(14) 0.116(3) -0.0130(16) -0.035(2) 0.0231(15)
C34B 0.0312(15) 0.0275(14) 0.0317(15) -0.0017(11) -0.0069(12) 0.0027(11)
C35B 0.041(2) 0.0308(16) 0.042(3) -0.0053(15) -0.016(2) -0.0004(14)
C36B 0.048(2) 0.0417(19) 0.053(3) 0.0005(18) -0.027(2) 0.0017(17)
C37B 0.0414(18) 0.0287(15) 0.059(2) 0.0007(14) -0.0176(16) 0.0042(13)
C38B 0.039(3) 0.0256(15) 0.041(3) -0.0048(17) -0.0049(19) 0.0004(16)
C39B 0.032(2) 0.0322(16) 0.034(2) -0.006(2) -0.0080(18) 0.0032(17)
C40B 0.064(3) 0.032(2) 0.091(4) 0.003(2) -0.042(3) 0.0013(19)
F7B 0.102(3) 0.0383(19) 0.135(4) 0.0020(19) -0.088(3) 0.0144(16)
F8B 0.083(2) 0.0469(17) 0.129(3) 0.0403(19) -0.037(2) -0.0052(16)
F9B 0.090(2) 0.0358(14) 0.116(3) -0.0130(16) -0.035(2) 0.0231(15)
F10 0.0958(18) 0.0623(14) 0.0412(12) -0.0068(10) 0.0148(11) 0.0082(12)
F11 0.247(4) 0.0664(17) 0.0508(15) -0.0104(12) 0.052(2) -0.065(2)
F12 0.147(3) 0.109(2) 0.0369(13) 0.0049(13) -0.0043(15) 0.033(2)
N1 0.0363(13) 0.0229(11) 0.0288(12) -0.0026(9) -0.0074(10) 0.0014(9)
N2 0.0353(12) 0.0242(11) 0.0279(12) -0.0014(9) -0.0048(10) 0.0035(9)
N3 0.0331(12) 0.0254(11) 0.0278(12) -0.0017(9) -0.0045(10) 0.0026(9)
N4 0.0311(12) 0.0264(12) 0.0305(12) -0.0032(9) -0.0048(10) 0.0036(9)
O2 0.151(7) 0.122(5) 0.053(3) 0.016(3) -0.009(3) 0.038(4)
C48 0.068(6) 0.106(5) 0.107(5) -0.005(4) -0.023(4) -0.011(5)
C49 0.074(4) 0.102(6) 0.086(5) 0.017(4) -0.013(4) -0.002(4)
O2B 0.151(7) 0.122(5) 0.053(3) 0.016(3) -0.009(3) 0.038(4)
C48B 0.068(6) 0.106(5) 0.107(5) -0.005(4) -0.023(4) -0.011(5)
C49B 0.074(4) 0.102(6) 0.086(5) 0.017(4) -0.013(4) -0.002(4)
O3 0.098(3) 0.087(3) 0.069(3) 0.006(2) -0.015(3) 0.021(3)
C50 0.068(4) 0.089(4) 0.075(5) 0.039(4) -0.019(4) -0.024(3)
C51 0.113(5) 0.045(5) 0.137(6) 0.013(5) -0.046(4) -0.014(5)
O3B 0.098(3) 0.087(3) 0.069(3) 0.006(2) -0.015(3) 0.021(3)
C50B 0.068(4) 0.089(4) 0.075(5) 0.039(4) -0.019(4) -0.024(3)
C51B 0.113(5) 0.045(5) 0.137(6) 0.013(5) -0.046(4) -0.014(5)

loop_
_atom_type_symbol
_atom_type_description
_atom_type_scat_dispersion_real
_atom_type_scat_dispersion_imag
_atom_type_scat_source
C C 0.0033 0.0016 'International Tables Vol C Tables 4.2.6.8 and 6.1.1.4'
H H 0.0000 0.0000 'International Tables Vol C Tables 4.2.6.8 and 6.1.1.4'
F F 0.0171 0.0103 'International Tables Vol C Tables 4.2.6.8 and 6.1.1.4'
N N 0.0061 0.0033 'International Tables Vol C Tables 4.2.6.8 and 6.1.1.4'
O O 0.0106 0.0060 'International Tables Vol C Tables 4.2.6.8 and 6.1.1.4'

loop_
_geom_angle_atom_site_label_1
_geom_angle_atom_site_label_2
_geom_angle_atom_site_label_3
_geom_angle
N1 C1 C19 126.6(2)
N1 C1 N5B 109.1(10)
C19 C1 N5B 124.2(11)
N1 C1 C2 110.2(6)
C19 C1 C2 123.2(5)
O1 C2 N5 127.0(14)
O1 C2 C1 127.6(12)
N5 C2 C1 104.6(9)
N6 N5 C2 119.8(11)
N6 N5 C3 130.1(8)
C2 N5 C3 108.4(8)
N5 N6 H6A 115(3)
N5 N6 H6B 122(3)
H6A N6 H6B 98(2)
O1B C2B N5B 136(3)
O1B C2B C3 119(3)
N5B C2B C3 104.4(19)
C2B N5B N6B 115(3)
C2B N5B C1 108(2)
N6B N5B C1 136(3)
N5B N6B H6C 112(7)
N5B N6B H6D 113(7)
H6C N6B H6D 97(3)
N1 C3 C4 126.9(2)
N1 C3 N5 109.4(5)
C4 C3 N5 123.7(4)
N1 C3 C2B 110.7(11)
C4 C3 C2B 122.4(11)
C5 C4 C3 124.1(2)
C5 C4 C20 116.3(2)
C3 C4 C20 119.6(2)
N2 C5 C4 126.8(3)
N2 C5 C6 106.4(2)
C4 C5 C6 126.8(2)
C7 C6 C5 108.1(3)
C7 C6 H6 126.0
C5 C6 H6 126.0
C6 C7 C8 108.2(3)
C6 C7 H7 125.9
C8 C7 H7 125.9
N2 C8 C9 127.4(2)
N2 C8 C7 106.8(2)
C9 C8 C7 125.7(3)
C10 C9 C8 126.3(3)
C10 C9 C27 118.0(2)
C8 C9 C27 115.7(2)
N3 C10 C9 126.1(2)
N3 C10 C11 112.7(2)
C9 C10 C11 121.1(3)
C12 C11 C10 103.0(2)
C12 C11 H11A 111.2
C10 C11 H11A 111.2
C12 C11 H11B 111.2
C10 C11 H11B 111.2
H11A C11 H11B 109.1
C11 C12 C13 103.5(2)
C11 C12 H12A 111.1
C13 C12 H12A 111.1
C11 C12 H12B 111.1
C13 C12 H12B 111.1
H12A C12 H12B 109.0
N3 C13 C14 126.2(2)
N3 C13 C12 112.1(2)
C14 C13 C12 121.7(2)
C13 C14 C15 126.3(2)
C13 C14 C34B 115.1(7)
C15 C14 C34B 118.5(7)
C13 C14 C34 116.8(3)
C15 C14 C34 116.8(3)
N4 C15 C14 126.6(2)
N4 C15 C16 106.5(2)
C14 C15 C16 126.9(2)
C17 C16 C15 108.1(2)
C17 C16 H16 125.9
C15 C16 H16 125.9
C16 C17 C18 108.6(2)
C16 C17 H17 125.7
C18 C17 H17 125.7
N4 C18 C19 126.9(2)
N4 C18 C17 106.1(2)
C19 C18 C17 126.9(3)
C1 C19 C18 124.7(3)
C1 C19 C41 118.0(2)
C18 C19 C41 117.2(2)
C25 C20 C21 118.9(2)
C25 C20 C4 121.1(2)
C21 C20 C4 120.0(2)
C22 C21 C20 120.8(3)
C22 C21 H21 119.6
C20 C21 H21 119.6
C21 C22 C23 119.9(3)
C21 C22 H22 120.0
C23 C22 H22 120.0
C24 C23 C22 119.7(3)
C24 C23 C26 121.0(3)
C22 C23 C26 119.2(3)
C25 C24 C23 119.7(3)
C25 C24 H24 120.1
C23 C24 H24 120.1
C24 C25 C20 120.9(3)
C24 C25 H25 119.6
C20 C25 H25 119.6
F1 C26 F3 107.0(3)
F1 C26 F2 105.1(2)
F3 C26 F2 104.8(3)
F1 C26 C23 112.3(3)
F3 C26 C23 113.9(2)
F2 C26 C23 113.0(3)
C32 C27 C28 119.3(3)
C32 C27 C9 120.8(3)
C28 C27 C9 120.0(3)
C27 C28 C29 120.0(3)
C27 C28 H28 120.0
C29 C28 H28 120.0
C30 C29 C28 119.9(3)
C30 C29 H29 120.1
C28 C29 H29 120.1
C29 C30 C31 120.7(3)
C29 C30 C33 121.4(3)
C31 C30 C33 117.8(3)
C30 C31 C32 119.4(3)
C30 C31 H31 120.3
C32 C31 H31 120.3
C27 C32 C31 120.7(3)
C27 C32 H32 119.6
C31 C32 H32 119.6
F6 C33 F5 106.8(3)
F6 C33 F4 105.8(4)
F5 C33 F4 106.0(3)
F6 C33 C30 111.6(3)
F5 C33 C30 113.4(4)
F4 C33 C30 112.8(3)
C42 C41 C46 118.9(3)
C42 C41 C19 121.7(3)
C46 C41 C19 119.4(3)
C41 C42 C43 120.0(3)
C41 C42 H42 120.0
C43 C42 H42 120.0
C44 C43 C42 120.2(4)
C44 C43 H43 119.9
C42 C43 H43 119.9
C45 C44 C43 120.2(3)
C45 C44 C47 121.3(4)
C43 C44 C47 118.5(4)
C44 C45 C46 119.7(4)
C44 C45 H45 120.1
C46 C45 H45 120.1
C45 C46 C41 121.0(4)
C45 C46 H46 119.5
C41 C46 H46 119.5
F11 C47 F10 107.9(4)
F11 C47 F12 105.7(4)
F10 C47 F12 104.7(3)
F11 C47 C44 113.9(4)
F10 C47 C44 112.7(3)
F12 C47 C44 111.4(4)
C35 C34 C39 120.0
C35 C34 C14 119.9(4)
C39 C34 C14 119.8(4)
C36 C35 C34 120.0
C36 C35 H35 120.0
C34 C35 H35 120.0
C35 C36 C37 120.0
C35 C36 H36 120.0
C37 C36 H36 120.0
C38 C37 C36 120.0
C38 C37 C40 116.6(4)
C36 C37 C40 123.4(4)
C37 C38 C39 120.0
C37 C38 H38 120.0
C39 C38 H38 120.0
C38 C39 C34 120.0
C38 C39 H39 120.0
C34 C39 H39 120.0
F8 C40 F7 108.5(4)
F8 C40 F9 105.1(4)
F7 C40 F9 104.2(4)
F8 C40 C37 113.2(4)
F7 C40 C37 112.4(4)
F9 C40 C37 112.8(4)
C35B C34B C39B 120.0
C35B C34B C14 122(2)
C39B C34B C14 118(2)
C36B C35B C34B 120.0
C36B C35B H35B 120.0
C34B C35B H35B 120.0
C35B C36B C37B 120.0
C35B C36B H36B 120.0
C37B C36B H36B 120.0
C36B C37B C38B 120.0
C36B C37B C40B 113.8(15)
C38B C37B C40B 125.4(15)
C37B C38B C39B 120.0
C37B C38B H38B 120.0
C39B C38B H38B 120.0
C38B C39B C34B 120.0
C38B C39B H39B 120.0
C34B C39B H39B 120.0
F7B C40B F8B 106.6(13)
F7B C40B F9B 107.1(13)
F8B C40B F9B 106.0(13)
F7B C40B C37B 110.2(12)
F8B C40B C37B 112.0(13)
F9B C40B C37B 114.4(13)
C3 N1 C1 107.3(2)
C8 N2 C5 110.4(2)
C8 N2 H2 124.8
C5 N2 H2 124.8
C10 N3 C13 108.4(2)
C18 N4 C15 110.7(2)
C18 N4 H4 124.7
C15 N4 H4 124.7
O2 C48 C49 112.7(7)
O2 C48 H48A 109.0
C49 C48 H48A 109.0
O2 C48 H48B 109.0
C49 C48 H48B 109.0
H48A C48 H48B 107.8
C48B O2B H2B 109.5
O2B C48B C49B 109.0(15)
O2B C48B H48C 109.9
C49B C48B H48C 109.9
O2B C48B H48D 109.9
C49B C48B H48D 109.9
H48C C48B H48D 108.3
C48B C49B H49D 109.5
C48B C49B H49E 109.5
H49D C49B H49E 109.5
C48B C49B H49F 109.5
H49D C49B H49F 109.5
H49E C49B H49F 109.5
O3 C50 C51 106.7(6)
O3 C50 H50A 110.4
C51 C50 H50A 110.4
O3 C50 H50B 110.4
C51 C50 H50B 110.4
H50A C50 H50B 108.6
C50B O3B H3B 109.5
C51B C50B O3B 100.0(15)
C51B C50B H50C 111.8
O3B C50B H50C 111.8
C51B C50B H50D 111.8
O3B C50B H50D 111.8
H50C C50B H50D 109.5
C50B C51B H51D 109.5
C50B C51B H51E 109.5
H51D C51B H51E 109.5
C50B C51B H51F 109.5
H51D C51B H51F 109.5
H51E C51B H51F 109.5

loop_
_geom_bond_atom_site_label_1
_geom_bond_atom_site_label_2
_geom_bond_distance
C1 N1 1.364(4)
C1 C19 1.401(4)
C1 N5B 1.44(2)
C1 C2 1.456(13)
C2 O1 1.273(11)
C2 N5 1.366(7)
N5 N6 1.366(10)
N5 C3 1.432(10)
N6 H6A 0.916(19)
N6 H6B 0.919(19)
O1 H6C 1.08(7)
O1 H6D 1.11(7)
C2B O1B 1.28(2)
C2B N5B 1.369(14)
C2B C3 1.46(3)
N5B N6B 1.38(2)
N6B H6C 0.92(2)
N6B H6D 0.91(2)
O1B H6A 1.25(3)
O1B H6B 0.97(5)
C3 N1 1.352(3)
C3 C4 1.400(4)
C4 C5 1.394(4)
C4 C20 1.496(4)
C5 N2 1.376(3)
C5 C6 1.432(4)
C6 C7 1.366(4)
C6 H6 0.9500
C7 C8 1.423(4)
C7 H7 0.9500
C8 N2 1.371(3)
C8 C9 1.406(4)
C9 C10 1.398(4)
C9 C27 1.493(4)
C10 N3 1.354(4)
C10 C11 1.512(4)
C11 C12 1.506(4)
C11 H11A 0.9900
C11 H11B 0.9900
C12 C13 1.513(4)
C12 H12A 0.9900
C12 H12B 0.9900
C13 N3 1.362(3)
C13 C14 1.395(4)
C14 C15 1.406(4)
C14 C34B 1.477(9)
C14 C34 1.514(3)
C15 N4 1.376(3)
C15 C16 1.426(4)
C16 C17 1.363(4)
C16 H16 0.9500
C17 C18 1.428(4)
C17 H17 0.9500
C18 N4 1.374(4)
C18 C19 1.405(4)
C19 C41 1.500(4)
C20 C25 1.386(4)
C20 C21 1.392(4)
C21 C22 1.374(4)
C21 H21 0.9500
C22 C23 1.394(4)
C22 H22 0.9500
C23 C24 1.390(4)
C23 C26 1.481(4)
C24 C25 1.382(4)
C24 H24 0.9500
C25 H25 0.9500
C26 F1 1.337(4)
C26 F3 1.338(4)
C26 F2 1.339(4)
C27 C32 1.388(4)
C27 C28 1.392(4)
C28 C29 1.395(4)
C28 H28 0.9500
C29 C30 1.377(5)
C29 H29 0.9500
C30 C31 1.382(5)
C30 C33 1.501(5)
C31 C32 1.389(4)
C31 H31 0.9500
C32 H32 0.9500
C33 F6 1.320(4)
C33 F5 1.330(5)
C33 F4 1.333(5)
C41 C42 1.380(5)
C41 C46 1.398(5)
C42 C43 1.400(5)
C42 H42 0.9500
C43 C44 1.379(6)
C43 H43 0.9500
C44 C45 1.376(6)
C44 C47 1.502(5)
C45 C46 1.383(5)
C45 H45 0.9500
C46 H46 0.9500
C47 F11 1.285(5)
C47 F10 1.330(5)
C47 F12 1.368(6)
C34 C35 1.3900
C34 C39 1.3900
C35 C36 1.3900
C35 H35 0.9500
C36 C37 1.3900
C36 H36 0.9500
C37 C38 1.3900
C37 C40 1.498(5)
C38 C39 1.3900
C38 H38 0.9500
C39 H39 0.9500
C40 F8 1.322(5)
C40 F7 1.327(6)
C40 F9 1.352(6)
C34B C35B 1.3900
C34B C39B 1.3900
C35B C36B 1.3900
C35B H35B 0.9500
C36B C37B 1.3900
C36B H36B 0.9500
C37B C38B 1.3900
C37B C40B 1.491(16)
C38B C39B 1.3900
C38B H38B 0.9500
C39B H39B 0.9500
C40B F7B 1.322(14)
C40B F8B 1.325(14)
C40B F9B 1.329(14)
N2 H2 0.8800
N4 H4 0.8800
O2 C48 1.399(8)
O2 H2A 0.8400
C48 C49 1.436(10)
C48 H48A 0.9900
C48 H48B 0.9900
C49 H49A 0.9800
C49 H49B 0.9800
C49 H49C 0.9800
O2B C48B 1.428(14)
O2B H2B 0.8400
C48B C49B 1.456(14)
C48B H48C 0.9900
C48B H48D 0.9900
C49B H49D 0.9800
C49B H49E 0.9800
C49B H49F 0.9800
O3 C50 1.443(8)
O3 H3 0.8400
C50 C51 1.462(9)
C50 H50A 0.9900
C50 H50B 0.9900
C51 H51A 0.9800
C51 H51B 0.9800
C51 H51C 0.9800
O3B C50B 1.531(12)
O3B H3B 0.8400
C50B C51B 1.476(13)
C50B H50C 0.9900
C50B H50D 0.9900
C51B H51D 0.9800
C51B H51E 0.9800
C51B H51F 0.9800

loop_
_geom_hbond_atom_site_label_D
_geom_hbond_atom_site_label_H
_geom_hbond_atom_site_label_A
_geom_hbond_distance_DH
_geom_hbond_distance_HA
_geom_hbond_distance_DA
_geom_hbond_angle_DHA
_geom_hbond_site_symmetry_A
O3B H3B O2B 0.84 1.92 2.70(2) 155.7 .
O3 H3 O1 0.84 2.02 2.855(9) 173.3 .
O2B H2B O1B 0.84 2.18 2.96(3) 156.1 .
O2 H2A O3 0.84 1.91 2.657(8) 147.4 .
N4 H4 N3 0.88 2.43 2.961(3) 118.8 .
N4 H4 N1 0.88 2.41 2.948(3) 119.5 .
N2 H2 N3 0.88 2.44 2.972(3) 119.0 .
N2 H2 N1 0.88 2.36 2.906(3) 120.0 .
N6B H6D O3B 0.91(2) 2.13(8) 2.83(4) 133(8) .
N6 H6B O2 0.919(19) 1.95(3) 2.769(13) 148(3) .
N6 H6A N3 0.916(19) 2.46(3) 3.250(12) 144(3) 2_566

loop_
_geom_torsion_atom_site_label_1
_geom_torsion_atom_site_label_2
_geom_torsion_atom_site_label_3
_geom_torsion_atom_site_label_4
_geom_torsion
N1 C1 C2 O1 -167.9(8)
C19 C1 C2 O1 14.7(12)
N5B C1 C2 O1 -175(100)
N1 C1 C2 N5 2.5(8)
C19 C1 C2 N5 -174.9(5)
N5B C1 C2 N5 -4(94)
O1 C2 N5 N6 2.7(12)
C1 C2 N5 N6 -167.8(9)
O1 C2 N5 C3 169.7(10)
C1 C2 N5 C3 -0.7(8)
O1B C2B N5B N6B 0(4)
C3 C2B N5B N6B 174(2)
O1B C2B N5B C1 -175(3)
C3 C2B N5B C1 -0.6(18)
N1 C1 N5B C2B 2.4(16)
C19 C1 N5B C2B -174.9(12)
C2 C1 N5B C2B 176(100)
N1 C1 N5B N6B -171(3)
C19 C1 N5B N6B 12(3)
C2 C1 N5B N6B 3(94)
N6 N5 C3 N1 164.0(8)
C2 N5 C3 N1 -1.3(7)
N6 N5 C3 C4 -18.7(12)
C2 N5 C3 C4 176.0(5)
N6 N5 C3 C2B -16(79)
C2 N5 C3 C2B 178(100)
O1B C2B C3 N1 173.9(19)
N5B C2B C3 N1 -1.3(18)
O1B C2B C3 C4 -9(3)
N5B C2B C3 C4 176.0(10)
O1B C2B C3 N5 174(81)
N5B C2B C3 N5 -2(78)
N1 C3 C4 C5 -10.1(5)
N5 C3 C4 C5 173.0(6)
C2B C3 C4 C5 173.0(16)
N1 C3 C4 C20 166.3(3)
N5 C3 C4 C20 -10.5(7)
C2B C3 C4 C20 -10.6(16)
C3 C4 C5 N2 -2.7(5)
C20 C4 C5 N2 -179.2(3)
C3 C4 C5 C6 177.5(3)
C20 C4 C5 C6 1.0(4)
N2 C5 C6 C7 -1.1(3)
C4 C5 C6 C7 178.7(3)
C5 C6 C7 C8 1.6(3)
C6 C7 C8 N2 -1.4(3)
C6 C7 C8 C9 176.7(3)
N2 C8 C9 C10 3.7(5)
C7 C8 C9 C10 -174.1(3)
N2 C8 C9 C27 -177.1(3)
C7 C8 C9 C27 5.1(4)
C8 C9 C10 N3 -0.6(5)
C27 C9 C10 N3 -179.8(3)
C8 C9 C10 C11 178.8(3)
C27 C9 C10 C11 -0.4(4)
N3 C10 C11 C12 -3.4(3)
C9 C10 C11 C12 177.2(3)
C10 C11 C12 C13 4.6(3)
C11 C12 C13 N3 -4.8(3)
C11 C12 C13 C14 173.2(3)
N3 C13 C14 C15 0.9(5)
C12 C13 C14 C15 -176.9(3)
N3 C13 C14 C34B 177.1(16)
C12 C13 C14 C34B -0.6(16)
N3 C13 C14 C34 176.7(4)
C12 C13 C14 C34 -1.0(5)
C13 C14 C15 N4 -9.4(5)
C34B C14 C15 N4 174.4(16)
C34 C14 C15 N4 174.7(4)
C13 C14 C15 C16 167.6(3)
C34B C14 C15 C16 -8.5(16)
C34 C14 C15 C16 -8.2(5)
N4 C15 C16 C17 0.7(3)
C14 C15 C16 C17 -176.9(3)
C15 C16 C17 C18 -1.2(3)
C16 C17 C18 N4 1.2(3)
C16 C17 C18 C19 -177.8(3)
N1 C1 C19 C18 10.9(5)
N5B C1 C19 C18 -172.3(15)
C2 C1 C19 C18 -172.1(7)
N1 C1 C19 C41 -165.5(3)
N5B C1 C19 C41 11.2(15)
C2 C1 C19 C41 11.4(8)
N4 C18 C19 C1 5.6(5)
C17 C18 C19 C1 -175.5(3)
N4 C18 C19 C41 -177.9(3)
C17 C18 C19 C41 1.0(4)
C5 C4 C20 C25 -66.1(4)
C3 C4 C20 C25 117.2(3)
C5 C4 C20 C21 112.3(3)
C3 C4 C20 C21 -64.4(4)
C25 C20 C21 C22 -0.5(5)
C4 C20 C21 C22 -179.0(3)
C20 C21 C22 C23 0.6(5)
C21 C22 C23 C24 -0.5(5)
C21 C22 C23 C26 -178.3(3)
C22 C23 C24 C25 0.4(5)
C26 C23 C24 C25 178.1(3)
C23 C24 C25 C20 -0.4(5)
C21 C20 C25 C24 0.4(4)
C4 C20 C25 C24 178.9(3)
C24 C23 C26 F1 -105.5(3)
C22 C23 C26 F1 72.2(4)
C24 C23 C26 F3 16.3(4)
C22 C23 C26 F3 -166.0(3)
C24 C23 C26 F2 135.8(3)
C22 C23 C26 F2 -46.5(4)
C10 C9 C27 C32 77.0(4)
C8 C9 C27 C32 -102.3(3)
C10 C9 C27 C28 -103.5(3)
C8 C9 C27 C28 77.2(3)
C32 C27 C28 C29 -1.9(4)
C9 C27 C28 C29 178.6(3)
C27 C28 C29 C30 1.0(4)
C28 C29 C30 C31 0.6(5)
C28 C29 C30 C33 -176.2(3)
C29 C30 C31 C32 -1.4(5)
C33 C30 C31 C32 175.6(3)
C28 C27 C32 C31 1.1(4)
C9 C27 C32 C31 -179.4(3)
C30 C31 C32 C27 0.5(5)
C29 C30 C33 F6 103.2(5)
C31 C30 C33 F6 -73.7(5)
C29 C30 C33 F5 -17.4(5)
C31 C30 C33 F5 165.7(3)
C29 C30 C33 F4 -137.8(3)
C31 C30 C33 F4 45.3(4)
C1 C19 C41 C42 -114.5(3)
C18 C19 C41 C42 68.8(4)
C1 C19 C41 C46 64.5(4)
C18 C19 C41 C46 -112.2(3)
C46 C41 C42 C43 0.5(5)
C19 C41 C42 C43 179.5(3)
C41 C42 C43 C44 0.4(5)
C42 C43 C44 C45 -1.1(5)
C42 C43 C44 C47 178.7(3)
C43 C44 C45 C46 0.8(6)
C47 C44 C45 C46 -179.0(3)
C44 C45 C46 C41 0.1(6)
C42 C41 C46 C45 -0.8(5)
C19 C41 C46 C45 -179.8(3)
C45 C44 C47 F11 -128.9(5)
C43 C44 C47 F11 51.3(5)
C45 C44 C47 F10 107.8(5)
C43 C44 C47 F10 -72.0(5)
C45 C44 C47 F12 -9.5(5)
C43 C44 C47 F12 170.7(3)
C13 C14 C34 C35 76.1(4)
C15 C14 C34 C35 -107.6(3)
C34B C14 C34 C35 64(54)
C13 C14 C34 C39 -97.5(3)
C15 C14 C34 C39 78.7(4)
C34B C14 C34 C39 -110(55)
C39 C34 C35 C36 0.0
C14 C34 C35 C36 -173.7(3)
C34 C35 C36 C37 0.0
C35 C36 C37 C38 0.0
C35 C36 C37 C40 177.0(4)
C36 C37 C38 C39 0.0
C40 C37 C38 C39 -177.2(4)
C37 C38 C39 C34 0.0
C35 C34 C39 C38 0.0
C14 C34 C39 C38 173.7(3)
C38 C37 C40 F8 -173.8(4)
C36 C37 C40 F8 9.1(6)
C38 C37 C40 F7 62.8(5)
C36 C37 C40 F7 -114.3(4)
C38 C37 C40 F9 -54.6(5)
C36 C37 C40 F9 128.3(3)
C13 C14 C34B C35B 91.9(13)
C15 C14 C34B C35B -91.5(13)
C34 C14 C34B C35B -100(55)
C13 C14 C34B C39B -83.0(14)
C15 C14 C34B C39B 93.5(13)
C34 C14 C34B C39B 85(55)
C39B C34B C35B C36B 0.0
C14 C34B C35B C36B -174.8(13)
C34B C35B C36B C37B 0.0
C35B C36B C37B C38B 0.0
C35B C36B C37B C40B 170.5(15)
C36B C37B C38B C39B 0.0
C40B C37B C38B C39B -169.3(17)
C37B C38B C39B C34B 0.0
C35B C34B C39B C38B 0.0
C14 C34B C39B C38B 175.0(13)
C36B C37B C40B F7B 155.5(14)
C38B C37B C40B F7B -35(2)
C36B C37B C40B F8B 37.0(17)
C38B C37B C40B F8B -153.2(17)
C36B C37B C40B F9B -83.7(15)
C38B C37B C40B F9B 86.2(19)
C4 C3 N1 C1 -174.4(3)
N5 C3 N1 C1 2.8(5)
C2B C3 N1 C1 2.8(14)
C19 C1 N1 C3 174.0(3)
N5B C1 N1 C3 -3.2(13)
C2 C1 N1 C3 -3.3(6)
C9 C8 N2 C5 -177.4(3)
C7 C8 N2 C5 0.7(3)
C4 C5 N2 C8 -179.6(3)
C6 C5 N2 C8 0.2(3)
C9 C10 N3 C13 179.8(3)
C11 C10 N3 C13 0.4(3)
C14 C13 N3 C10 -175.1(3)
C12 C13 N3 C10 2.8(3)
C19 C18 N4 C15 178.3(3)
C17 C18 N4 C15 -0.8(3)
C14 C15 N4 C18 177.6(3)
C16 C15 N4 C18 0.1(3)
